data_2232620
loop_
_publ_author_name
'An, Yan'
'Li, Xiaofeng'
'Zhang, Yingjie'

_publ_section_title
;
 <i>N</i>'-[(2-Hydroxynaphthalen-1-yl)methylidene]-4-nitrobenzohydrazide
;
_journal_coeditor_code CV5182
_journal_issue 12
_journal_name_full 'Acta Crystallographica Section E'
_journal_page_first o3278
_journal_paper_doi 10.1107/S1600536811045685
_journal_volume 67
_journal_year 2011
_chemical_formula_iupac 'C18 H13 N3 O4'
_chemical_formula_moiety 'C18 H13 N3 O4'
_chemical_formula_sum 'C18 H13 N3 O4'
_chemical_formula_weight 335.31
_chemical_name_systematic
;
<i>N</i>'-[(2-Hydroxynaphthalen-1-yl)methylidene]-4-nitrobenzohydrazide
;
_space_group_IT_number 14
_symmetry_cell_setting monoclinic
_symmetry_space_group_name_Hall '-P 2ybc'
_symmetry_space_group_name_H-M 'P 1 21/c 1'
_atom_sites_solution_hydrogens geom
_atom_sites_solution_primary direct
_atom_sites_solution_secondary difmap
_audit_creation_method SHELXL97
_cell_angle_alpha 90.00
_cell_angle_beta 90.701(2)
_cell_angle_gamma 90.00
_cell_formula_units_Z 4
_cell_length_a 11.208(3)
_cell_length_b 15.432(3)
_cell_length_c 8.982(2)
_cell_measurement_reflns_used 1804
_cell_measurement_temperature 298(2)
_cell_measurement_theta_max 28.2
_cell_measurement_theta_min 2.2
_cell_volume 1553.4(6)
_computing_cell_refinement 'SAINT (Bruker, 2007)'
_computing_data_collection 'SMART (Bruker, 2007)'
_computing_data_reduction 'SAINT (Bruker, 2007)'
_computing_molecular_graphics 'SHELXTL (Sheldrick, 2008)'
_computing_publication_material 'SHELXTL (Sheldrick, 2008)'
_computing_structure_refinement 'SHELXL97 (Sheldrick, 2008)'
_computing_structure_solution 'SHELXS97 (Sheldrick, 2008)'
_diffrn_ambient_temperature 298(2)
_diffrn_measured_fraction_theta_full 0.971
_diffrn_measured_fraction_theta_max 0.971
_diffrn_measurement_device_type 'Bruker SMART 1K CCD area-detector'
_diffrn_measurement_method '\w scan'
_diffrn_radiation_monochromator graphite
_diffrn_radiation_source 'fine-focus sealed tube'
_diffrn_radiation_type MoK\a
_diffrn_radiation_wavelength 0.71073
_diffrn_reflns_av_R_equivalents 0.0594
_diffrn_reflns_av_sigmaI/netI 0.0739
_diffrn_reflns_limit_h_max 13
_diffrn_reflns_limit_h_min -13
_diffrn_reflns_limit_k_max 16
_diffrn_reflns_limit_k_min -18
_diffrn_reflns_limit_l_max 10
_diffrn_reflns_limit_l_min -10
_diffrn_reflns_number 8323
_diffrn_reflns_theta_full 25.50
_diffrn_reflns_theta_max 25.50
_diffrn_reflns_theta_min 2.25
_exptl_absorpt_coefficient_mu 0.104
_exptl_absorpt_correction_T_max 0.9825
_exptl_absorpt_correction_T_min 0.9795
_exptl_absorpt_correction_type multi-scan
_exptl_absorpt_process_details '(SADABS; Sheldrick, 1996)'
_exptl_crystal_colour yellow
_exptl_crystal_density_diffrn 1.434
_exptl_crystal_density_method 'not measured'
_exptl_crystal_description block
_exptl_crystal_F_000 696
_exptl_crystal_size_max 0.20
_exptl_crystal_size_mid 0.20
_exptl_crystal_size_min 0.17
_refine_diff_density_max 0.183
_refine_diff_density_min -0.236
_refine_ls_extinction_method none
_refine_ls_goodness_of_fit_ref 1.020
_refine_ls_hydrogen_treatment mixed
_refine_ls_matrix_type full
_refine_ls_number_parameters 232
_refine_ls_number_reflns 2817
_refine_ls_number_restraints 2
_refine_ls_restrained_S_all 1.020
_refine_ls_R_factor_all 0.1311
_refine_ls_R_factor_gt 0.0694
_refine_ls_shift/su_max 0.000
_refine_ls_shift/su_mean 0.000
_refine_ls_structure_factor_coef Fsqd
_refine_ls_weighting_details 'calc w=1/[\s^2^(Fo^2^)+(0.0411P)^2^+0.3228P] where P=(Fo^2^+2Fc^2^)/3'
_refine_ls_weighting_scheme calc
_refine_ls_wR_factor_gt 0.1095
_refine_ls_wR_factor_ref 0.1271
_reflns_number_gt 1564
_reflns_number_total 2817
_reflns_threshold_expression I>2\s(I)
_cod_data_source_file cv5182.cif
_cod_data_source_block I
_cod_original_sg_symbol_H-M 'P 21/c'
_cod_database_code 2232620
_cod_database_fobs_code 2232620

loop_
_symmetry_equiv_pos_as_xyz
'x, y, z'
'-x, y+1/2, -z+1/2'
'-x, -y, -z'
'x, -y-1/2, z-1/2'

loop_
_atom_site_type_symbol
_atom_site_label
_atom_site_fract_x
_atom_site_fract_y
_atom_site_fract_z
_atom_site_U_iso_or_equiv
_atom_site_adp_type
_atom_site_calc_flag
_atom_site_refinement_flags
_atom_site_occupancy
_atom_site_symmetry_multiplicity
N N1 0.2035(2) 0.17748(14) 0.5732(2) 0.0418(6) Uani d . 1 1
N N2 0.2552(2) 0.24273(14) 0.4891(2) 0.0411(6) Uani d D 1 1
N N3 0.4644(2) 0.60204(17) 0.2185(3) 0.0537(7) Uani d . 1 1
O O1 0.06218(18) 0.12126(14) 0.7791(2) 0.0601(6) Uani d D 1 1
O O2 0.25885(18) 0.33099(12) 0.6893(2) 0.0533(6) Uani d . 1 1
O O3 0.5244(2) 0.58734(14) 0.1093(3) 0.0714(7) Uani d . 1 1
O O4 0.4424(2) 0.67498(14) 0.2634(3) 0.0884(9) Uani d . 1 1
C C1 0.1483(2) 0.02893(16) 0.5926(3) 0.0360(7) Uani d . 1 1
C C2 0.0776(2) 0.04214(18) 0.7164(3) 0.0438(7) Uani d . 1 1
C C3 0.0168(3) -0.0276(2) 0.7829(3) 0.0561(9) Uani d . 1 1
H H3 -0.0314 -0.0177 0.8648 0.067 Uiso calc R 1 1
C C4 0.0283(3) -0.1091(2) 0.7281(4) 0.0575(9) Uani d . 1 1
H H4A -0.0136 -0.1540 0.7724 0.069 Uiso calc R 1 1
C C5 0.1020(2) -0.12764(18) 0.6053(3) 0.0462(8) Uani d . 1 1
C C6 0.1163(3) -0.21292(19) 0.5488(4) 0.0634(10) Uani d . 1 1
H H6 0.0747 -0.2584 0.5920 0.076 Uiso calc R 1 1
C C7 0.1890(3) -0.2291(2) 0.4333(4) 0.0697(10) Uani d . 1 1
H H7 0.1977 -0.2854 0.3981 0.084 Uiso calc R 1 1
C C8 0.2511(3) -0.1615(2) 0.3673(4) 0.0650(10) Uani d . 1 1
H H8 0.3013 -0.1730 0.2879 0.078 Uiso calc R 1 1
C C9 0.2395(3) -0.07840(17) 0.4173(3) 0.0504(8) Uani d . 1 1
H H9 0.2825 -0.0344 0.3718 0.060 Uiso calc R 1 1
C C10 0.1632(2) -0.05776(16) 0.5373(3) 0.0377(7) Uani d . 1 1
C C11 0.2028(2) 0.10178(16) 0.5167(3) 0.0377(7) Uani d . 1 1
H H11 0.2380 0.0929 0.4248 0.045 Uiso calc R 1 1
C C12 0.2780(2) 0.31916(16) 0.5567(3) 0.0377(7) Uani d . 1 1
C C13 0.3284(2) 0.38988(16) 0.4623(3) 0.0341(6) Uani d . 1 1
C C14 0.3080(2) 0.47496(16) 0.5080(3) 0.0416(7) Uani d . 1 1
H H14 0.2641 0.4849 0.5935 0.050 Uiso calc R 1 1
C C15 0.3512(2) 0.54420(17) 0.4296(3) 0.0436(8) Uani d . 1 1
H H15 0.3365 0.6007 0.4604 0.052 Uiso calc R 1 1
C C16 0.4170(2) 0.52799(16) 0.3039(3) 0.0386(7) Uani d . 1 1
C C17 0.4401(2) 0.44479(17) 0.2556(3) 0.0431(7) Uani d . 1 1
H H17 0.4845 0.4355 0.1702 0.052 Uiso calc R 1 1
C C18 0.3963(2) 0.37526(17) 0.3363(3) 0.0418(7) Uani d . 1 1
H H18 0.4124 0.3189 0.3060 0.050 Uiso calc R 1 1
H H2 0.263(3) 0.2326(19) 0.3912(13) 0.080 Uiso d D 1 1
H H1 0.100(3) 0.1599(15) 0.730(3) 0.080 Uiso d D 1 1

loop_
_atom_site_aniso_label
_atom_site_aniso_U_11
_atom_site_aniso_U_22
_atom_site_aniso_U_33
_atom_site_aniso_U_12
_atom_site_aniso_U_13
_atom_site_aniso_U_23
N1 0.0548(16) 0.0325(13) 0.0381(15) -0.0026(11) 0.0055(12) 0.0056(12)
N2 0.0596(16) 0.0313(13) 0.0326(14) -0.0049(11) 0.0078(13) 0.0009(12)
N3 0.0514(17) 0.0484(18) 0.061(2) -0.0082(13) 0.0051(15) 0.0071(15)
O1 0.0646(16) 0.0614(15) 0.0547(16) 0.0077(12) 0.0191(12) -0.0034(12)
O2 0.0846(16) 0.0478(12) 0.0279(12) -0.0042(10) 0.0145(11) -0.0027(9)
O3 0.0816(18) 0.0724(16) 0.0608(16) -0.0184(13) 0.0259(14) 0.0057(13)
O4 0.106(2) 0.0380(13) 0.122(2) 0.0020(13) 0.0465(17) 0.0116(14)
C1 0.0366(16) 0.0398(17) 0.0317(17) 0.0017(13) 0.0015(14) 0.0060(13)
C2 0.0439(18) 0.0465(18) 0.0409(19) 0.0049(14) 0.0008(16) 0.0026(15)
C3 0.047(2) 0.079(2) 0.043(2) -0.0017(17) 0.0121(16) 0.0169(18)
C4 0.053(2) 0.052(2) 0.067(2) -0.0131(16) -0.0026(19) 0.0260(18)
C5 0.0410(18) 0.0447(19) 0.053(2) -0.0038(14) -0.0023(16) 0.0124(16)
C6 0.068(2) 0.037(2) 0.085(3) -0.0094(16) -0.012(2) 0.0134(19)
C7 0.081(3) 0.038(2) 0.091(3) 0.0013(18) -0.010(2) -0.006(2)
C8 0.075(2) 0.048(2) 0.072(3) 0.0029(18) 0.005(2) -0.0115(18)
C9 0.057(2) 0.0370(18) 0.058(2) -0.0003(14) 0.0067(17) 0.0002(15)
C10 0.0387(17) 0.0341(16) 0.0402(18) -0.0008(13) -0.0045(14) 0.0076(14)
C11 0.0428(17) 0.0367(17) 0.0338(17) 0.0012(13) 0.0065(13) 0.0058(14)
C12 0.0427(17) 0.0377(17) 0.0329(18) 0.0023(13) 0.0033(14) -0.0011(14)
C13 0.0376(16) 0.0339(16) 0.0307(17) -0.0016(13) 0.0018(13) -0.0022(13)
C14 0.0487(18) 0.0394(17) 0.0370(18) 0.0017(13) 0.0126(14) -0.0052(14)
C15 0.0482(18) 0.0344(16) 0.048(2) 0.0036(13) 0.0071(16) -0.0034(14)
C16 0.0380(16) 0.0349(16) 0.0428(18) -0.0053(13) 0.0020(14) 0.0011(14)
C17 0.0462(18) 0.0490(18) 0.0344(18) -0.0047(14) 0.0109(14) -0.0030(15)
C18 0.0478(18) 0.0369(16) 0.0408(19) -0.0023(13) 0.0053(15) -0.0082(14)

loop_
_atom_type_symbol
_atom_type_description
_atom_type_scat_dispersion_real
_atom_type_scat_dispersion_imag
_atom_type_scat_source
C C 0.0033 0.0016 'International Tables Vol C Tables 4.2.6.8 and 6.1.1.4'
H H 0.0000 0.0000 'International Tables Vol C Tables 4.2.6.8 and 6.1.1.4'
N N 0.0061 0.0033 'International Tables Vol C Tables 4.2.6.8 and 6.1.1.4'
O O 0.0106 0.0060 'International Tables Vol C Tables 4.2.6.8 and 6.1.1.4'

loop_
_geom_angle_atom_site_label_1
_geom_angle_atom_site_label_2
_geom_angle_atom_site_label_3
_geom_angle
C11 N1 N2 116.7(2)
C12 N2 N1 117.8(2)
C12 N2 H2 125(2)
N1 N2 H2 117(2)
O3 N3 O4 123.6(3)
O3 N3 C16 118.7(3)
O4 N3 C16 117.7(3)
C2 O1 H1 110(2)
C2 C1 C10 118.9(2)
C2 C1 C11 120.6(2)
C10 C1 C11 120.5(2)
O1 C2 C1 122.8(3)
O1 C2 C3 116.5(3)
C1 C2 C3 120.7(3)
C4 C3 C2 120.3(3)
C4 C3 H3 119.9
C2 C3 H3 119.9
C3 C4 C5 122.0(3)
C3 C4 H4A 119.0
C5 C4 H4A 119.0
C4 C5 C10 118.1(3)
C4 C5 C6 122.4(3)
C10 C5 C6 119.5(3)
C7 C6 C5 121.2(3)
C7 C6 H6 119.4
C5 C6 H6 119.4
C6 C7 C8 119.9(3)
C6 C7 H7 120.1
C8 C7 H7 120.1
C9 C8 C7 120.9(3)
C9 C8 H8 119.5
C7 C8 H8 119.5
C8 C9 C10 121.4(3)
C8 C9 H9 119.3
C10 C9 H9 119.3
C5 C10 C9 117.0(2)
C5 C10 C1 120.0(3)
C9 C10 C1 123.0(2)
N1 C11 C1 121.6(3)
N1 C11 H11 119.2
C1 C11 H11 119.2
O2 C12 N2 122.2(2)
O2 C12 C13 120.9(2)
N2 C12 C13 117.0(2)
C18 C13 C14 119.0(2)
C18 C13 C12 123.8(2)
C14 C13 C12 117.1(2)
C15 C14 C13 121.5(3)
C15 C14 H14 119.3
C13 C14 H14 119.3
C14 C15 C16 118.3(2)
C14 C15 H15 120.8
C16 C15 H15 120.8
C15 C16 C17 122.0(2)
C15 C16 N3 118.9(3)
C17 C16 N3 119.0(3)
C16 C17 C18 119.1(3)
C16 C17 H17 120.5
C18 C17 H17 120.5
C17 C18 C13 120.0(2)
C17 C18 H18 120.0
C13 C18 H18 120.0

loop_
_geom_bond_atom_site_label_1
_geom_bond_atom_site_label_2
_geom_bond_distance
N1 C11 1.274(3)
N1 N2 1.390(3)
N2 C12 1.350(3)
N2 H2 0.898(10)
N3 O3 1.218(3)
N3 O4 1.222(3)
N3 C16 1.479(3)
O1 C2 1.357(3)
O1 H1 0.859(10)
O2 C12 1.227(3)
C1 C2 1.388(4)
C1 C10 1.437(3)
C1 C11 1.453(3)
C2 C3 1.411(4)
C3 C4 1.357(4)
C3 H3 0.9300
C4 C5 1.415(4)
C4 H4A 0.9300
C5 C10 1.420(3)
C5 C6 1.420(4)
C6 C7 1.351(4)
C6 H6 0.9300
C7 C8 1.392(4)
C7 H7 0.9300
C8 C9 1.365(4)
C8 H8 0.9300
C9 C10 1.420(4)
C9 H9 0.9300
C11 H11 0.9300
C12 C13 1.496(3)
C13 C18 1.391(3)
C13 C14 1.395(3)
C14 C15 1.371(3)
C14 H14 0.9300
C15 C16 1.379(4)
C15 H15 0.9300
C16 C17 1.381(3)
C17 C18 1.388(3)
C17 H17 0.9300
C18 H18 0.9300

loop_
_geom_hbond_atom_site_label_D
_geom_hbond_atom_site_label_H
_geom_hbond_atom_site_label_A
_geom_hbond_site_symmetry_A
_geom_hbond_distance_DH
_geom_hbond_distance_HA
_geom_hbond_distance_DA
_geom_hbond_angle_DHA
O1 H1 N1 . 0.859(10) 1.85(2) 2.599(3) 144(3)
N2 H2 O2 4_565 0.898(10) 2.062(14) 2.923(3) 160(3)

loop_
_cod_related_entry_id
_cod_related_entry_database
_cod_related_entry_code
1 ChemSpider 10443162
